data_1544839
loop_
_publ_author_name
'Chen, Changjuan'
'Cui, Yaqin'
'Mao, Xiaoyang'
'Pan, Xiaobo'
'Wu, Jincai'

_publ_section_title
;
 Suppressing Cyclic Polymerization for Isoselective Synthesis of
 High-Molecular-Weight Linear Polylactide Catalyzed by Sodium/Potassium
 Sulfonamidate Complexes
;
_journal_issue 1
_journal_name_full Macromolecules
_journal_page_first 83
_journal_paper_doi 10.1021/acs.macromol.6b02271
_journal_volume 50
_journal_year 2017
_chemical_formula_moiety 'C30 H36 N Na O9 S, C6 H6'
_chemical_formula_sum 'C36 H42 N Na O9 S'
_chemical_formula_weight 687.75
_space_group_crystal_system triclinic
_space_group_IT_number 2
_space_group_name_Hall '-P 1'
_space_group_name_H-M_alt 'P -1'
_symmetry_space_group_name_Hall '-P 1'
_symmetry_space_group_name_H-M 'P -1'
_atom_sites_solution_hydrogens geom
_atom_sites_solution_primary direct
_audit_creation_date 2016-06-16
_audit_creation_method
;
Olex2 1.2
(compiled 2016.02.19 svn.r3266 for OlexSys, GUI svn.r5155)
;
_cell_angle_alpha 94.526(4)
_cell_angle_beta 92.174(4)
_cell_angle_gamma 117.703(5)
_cell_formula_units_Z 2
_cell_length_a 9.6525(4)
_cell_length_b 10.0128(5)
_cell_length_c 20.1980(10)
_cell_measurement_reflns_used 3582
_cell_measurement_temperature 293.26(10)
_cell_measurement_theta_max 28.2150
_cell_measurement_theta_min 3.7060
_cell_volume 1716.78(16)
_computing_cell_refinement
;
CrysAlisPro, Agilent Technologies,
Version 1.171.37.33 (release 27-03-2014 CrysAlis171 .NET)
(compiled Mar 27 2014,17:12:48)
;
_computing_data_collection
;
CrysAlisPro, Agilent Technologies,
Version 1.171.37.33 (release 27-03-2014 CrysAlis171 .NET)
(compiled Mar 27 2014,17:12:48)
;
_computing_data_reduction
;
CrysAlisPro, Agilent Technologies,
Version 1.171.37.33 (release 27-03-2014 CrysAlis171 .NET)
(compiled Mar 27 2014,17:12:48)
;
_computing_molecular_graphics 'Olex2 (Dolomanov et al., 2009)'
_computing_publication_material 'Olex2 (Dolomanov et al., 2009)'
_computing_structure_refinement 'ShelXL (Sheldrick, 2015)'
_computing_structure_solution 'ShelXS (Sheldrick, 2008)'
_diffrn_ambient_environment air
_diffrn_ambient_temperature 293.26(10)
_diffrn_detector 'CCD plate'
_diffrn_detector_area_resol_mean 16.0733
_diffrn_detector_type Eos
_diffrn_measured_fraction_theta_full 0.996
_diffrn_measured_fraction_theta_max 0.879
_diffrn_measurement_details
;
#__ type_ start__ end____ width___ exp.time_
  1 omega   35.00   86.45   1.0500   10.0000
omega____ theta____ kappa____ phi______ frames
    -       22.7086  -19.0000   60.0000 49

#__ type_ start__ end____ width___ exp.time_
  2 omega    3.00   66.00   1.0500   10.0000
omega____ theta____ kappa____ phi______ frames
    -       22.7086  -99.0000  -90.0000 60

#__ type_ start__ end____ width___ exp.time_
  3 omega  -19.00   21.95   1.0500   10.0000
omega____ theta____ kappa____ phi______ frames
    -      -19.3492  -99.0000   60.0000 39

#__ type_ start__ end____ width___ exp.time_
  4 omega  -51.00   93.90   1.0500   10.0000
omega____ theta____ kappa____ phi______ frames
    -       22.7086    0.0000 -180.0000 138

#__ type_ start__ end____ width___ exp.time_
  5 omega   -9.00   72.90   1.0500   10.0000
omega____ theta____ kappa____ phi______ frames
    -       22.7086   77.0000   30.0000 78

#__ type_ start__ end____ width___ exp.time_
  6 omega   62.00   88.25   1.0500   10.0000
omega____ theta____ kappa____ phi______ frames
    -       22.7086  178.0000 -180.0000 25

#__ type_ start__ end____ width___ exp.time_
  7 omega -101.00  -55.85   1.0500   10.0000
omega____ theta____ kappa____ phi______ frames
    -      -19.3492  178.0000   60.0000 43
;
_diffrn_measurement_device 'four-circle diffractometer'
_diffrn_measurement_device_type 'SuperNova, Dual, Cu at zero, Eos'
_diffrn_measurement_method '\w scans'
_diffrn_orient_matrix_UB_11 -0.0136088000
_diffrn_orient_matrix_UB_12 -0.0688166000
_diffrn_orient_matrix_UB_13 -0.0184962000
_diffrn_orient_matrix_UB_21 -0.0411945000
_diffrn_orient_matrix_UB_22 0.0141144000
_diffrn_orient_matrix_UB_23 -0.0260533000
_diffrn_orient_matrix_UB_31 0.0711057000
_diffrn_orient_matrix_UB_32 0.0392933000
_diffrn_orient_matrix_UB_33 -0.0151329000
_diffrn_radiation_monochromator mirror
_diffrn_radiation_probe x-ray
_diffrn_radiation_type MoK\a
_diffrn_radiation_wavelength 0.71073
_diffrn_reflns_av_R_equivalents 0.0285
_diffrn_reflns_av_unetI/netI 0.0528
_diffrn_reflns_Laue_measured_fraction_full 0.996
_diffrn_reflns_Laue_measured_fraction_max 0.879
_diffrn_reflns_limit_h_max 12
_diffrn_reflns_limit_h_min -11
_diffrn_reflns_limit_k_max 12
_diffrn_reflns_limit_k_min -12
_diffrn_reflns_limit_l_max 27
_diffrn_reflns_limit_l_min -27
_diffrn_reflns_number 14094
_diffrn_reflns_point_group_measured_fraction_full 0.996
_diffrn_reflns_point_group_measured_fraction_max 0.879
_diffrn_reflns_theta_full 26.000
_diffrn_reflns_theta_max 28.656
_diffrn_reflns_theta_min 3.266
_diffrn_source 'SuperNova (Mo) X-ray Source'
_exptl_absorpt_coefficient_mu 0.163
_exptl_absorpt_correction_T_max 1.00000
_exptl_absorpt_correction_T_min 0.69745
_exptl_absorpt_correction_type multi-scan
_exptl_absorpt_process_details
;
CrysAlisPro, Agilent Technologies,
Version 1.171.37.33 (release 27-03-2014 CrysAlis171 .NET)
(compiled Mar 27 2014,17:12:48)
Empirical absorption correction using spherical harmonics,
 implemented in SCALE3 ABSPACK scaling algorithm.
;
_exptl_crystal_colour colourless
_exptl_crystal_colour_primary colourless
_exptl_crystal_density_diffrn 1.330
_exptl_crystal_description block
_exptl_crystal_F_000 728
_exptl_crystal_size_max 0.28
_exptl_crystal_size_mid 0.22
_exptl_crystal_size_min 0.2
_refine_diff_density_max 0.977
_refine_diff_density_min -0.663
_refine_diff_density_rms 0.063
_refine_ls_extinction_method none
_refine_ls_goodness_of_fit_ref 1.020
_refine_ls_hydrogen_treatment constr
_refine_ls_matrix_type full
_refine_ls_number_parameters 543
_refine_ls_number_reflns 7762
_refine_ls_number_restraints 220
_refine_ls_restrained_S_all 1.050
_refine_ls_R_factor_all 0.1019
_refine_ls_R_factor_gt 0.0741
_refine_ls_shift/su_max 0.000
_refine_ls_shift/su_mean 0.000
_refine_ls_structure_factor_coef Fsqd
_refine_ls_weighting_details 'w=1/[\s^2^(Fo^2^)+(0.0655P)^2^+2.5662P] where P=(Fo^2^+2Fc^2^)/3'
_refine_ls_weighting_scheme calc
_refine_ls_wR_factor_gt 0.1714
_refine_ls_wR_factor_ref 0.1929
_reflns_Friedel_coverage 0.000
_reflns_number_gt 5628
_reflns_number_total 7762
_reflns_threshold_expression 'I > 2\s(I)'
_cod_data_source_file ma6b02271_si_003.cif
_cod_data_source_block chenchj_0614_2
_cod_depositor_comments 'Adding full bibliography for 1544839--1544842.cif.'
_cod_database_code 1544839
_shelx_space_group_comment
;
The symmetry employed for this shelxl refinement is uniquely defined
by the following loop, which should always be used as a source of
symmetry information in preference to the above space-group names.
They are only intended as comments.
;
_reflns_odcompleteness_completeness 99.76
_reflns_odcompleteness_iscentric 1
_reflns_odcompleteness_theta 26.32
_olex2_refinement_description
;
1. Fixed Uiso
 At 1.2 times of:
  All C(H) groups, All C(H,H) groups, All C(H,H,H,H) groups
 At 1.5 times of:
  All C(H,H,H) groups
2. Rigid bond restraints
 O5', O6', O7', O8', O9', C22, C23', C24', C25', C26', C27', C28, C29', C30, C31
 with sigma for 1-2 distances of 0.01 and sigma for 1-3 distances of 0.01
 O5, O6, O7, O8, O9, C23, C24, C25, C26, C27, C29, C31'
 with sigma for 1-2 distances of 0.01 and sigma for 1-3 distances of 0.01
 O3, C16, C17, C18, C19
 with sigma for 1-2 distances of 0.01 and sigma for 1-3 distances of 0.01
3. Uiso/Uaniso restraints and constraints
O3 \\sim C16 \\sim C17 \\sim C18 \\sim C19: within 2A with sigma of 0.01 and
sigma for terminal atoms of 0.02
O5 \\sim O6 \\sim O7 \\sim O8 \\sim O9 \\sim C23 \\sim C24 \\sim C25 \\sim C26
\\sim C27 \\sim C29 \\sim C31': within 2A with sigma of 0.01 and sigma for
terminal atoms of 0.02
O5' \\sim O6' \\sim O7' \\sim O8' \\sim O9' \\sim C22 \\sim C23' \\sim C24'
\\sim C25' \\sim C26' \\sim C27' \\sim C28 \\sim C29' \\sim C30 \\sim C31:
within 2A with sigma of 0.01 and sigma for terminal atoms of 0.02
4. Others
 Sof(O5')=Sof(O6')=Sof(O7')=Sof(O8')=Sof(O9')=Sof(H22C)=Sof(H22D)=Sof(C23')=
 Sof(H23C)=Sof(H23D)=Sof(C24')=Sof(H24C)=Sof(H24D)=Sof(C25')=Sof(H25C)=
 Sof(H25D)=Sof(C26')=Sof(H26C)=Sof(H26D)=Sof(C27')=Sof(H27C)=Sof(H27D)=
 Sof(H28C)=Sof(H28D)=Sof(C29')=Sof(H29C)=Sof(H29D)=Sof(H30C)=Sof(H30D)=Sof(C31)=
 Sof(H31A)=Sof(H31B)=1-FVAR(1)
 Sof(O5)=Sof(O6)=Sof(O7)=Sof(O8)=Sof(O9)=Sof(H22A)=Sof(H22B)=Sof(C23)=
 Sof(H23A)=Sof(H23B)=Sof(C24)=Sof(H24A)=Sof(H24B)=Sof(C25)=Sof(H25A)=Sof(H25B)=
 Sof(C26)=Sof(H26A)=Sof(H26B)=Sof(C27)=Sof(H27A)=Sof(H27B)=Sof(H28A)=Sof(H28B)=
 Sof(C29)=Sof(H29A)=Sof(H29B)=Sof(H30A)=Sof(H30B)=Sof(C31')=Sof(H31C)=Sof(H31D)=
 FVAR(1)
5.a Ternary CH refined with riding coordinates:
 C9(H9)
5.b Secondary CH2 refined with riding coordinates:
 C22(H22C,H22D), C22(H22A,H22B), C23(H23A,H23B), C23'(H23C,H23D), C24(H24A,
 H24B), C24'(H24C,H24D), C25(H25A,H25B), C25'(H25C,H25D), C26(H26A,H26B),
 C26'(H26C,H26D), C27(H27A,H27B), C27'(H27C,H27D), C28(H28C,H28D), C28(H28A,
 H28B), C29(H29A,H29B), C29'(H29C,H29D), C30(H30C,H30D), C30(H30A,H30B),
 C31(H31A,H31B), C31'(H31C,H31D)
5.c Aromatic/amide H refined with riding coordinates:
 C2(H2), C3(H3), C5(H5), C6(H6), C11(H11), C12(H12), C13(H13), C14(H14),
 C17(H17), C18(H18), C19(H19), C20(H20), C32(H32), C33(H33), C34(H34), C35(H35),
  C36(H36), C37(H37)
5.d Idealised Me refined as rotating group:
 C7(H7A,H7B,H7C)
;
_shelx_shelxl_version_number 2014/7
_olex2_date_sample_data_collection 2016-06-14
_olex2_submission_special_instructions 'No special instructions were received'

loop_
_space_group_symop_operation_xyz
'x, y, z'
'-x, -y, -z'

loop_
_atom_site_label
_atom_site_type_symbol
_atom_site_fract_x
_atom_site_fract_y
_atom_site_fract_z
_atom_site_U_iso_or_equiv
_atom_site_adp_type
_atom_site_occupancy
_atom_site_site_symmetry_order
_atom_site_calc_flag
_atom_site_refinement_flags_posn
_atom_site_refinement_flags_adp
_atom_site_refinement_flags_occupancy
_atom_site_disorder_assembly
_atom_site_disorder_group
S1 S 0.02296(8) 0.11115(7) 0.20173(4) 0.03070(19) Uani 1 1 d . . . . .
Na1 Na 0.19543(14) -0.05908(12) 0.14706(6) 0.0352(3) Uani 1 1 d . . . . .
O1 O -0.0467(2) -0.0287(2) 0.15644(11) 0.0401(5) Uani 1 1 d . . . . .
O2 O -0.0244(2) 0.2247(2) 0.18759(11) 0.0402(5) Uani 1 1 d . . . . .
O3 O 0.6257(4) 0.5554(3) 0.2686(2) 0.1156(16) Uani 1 1 d . U . . .
O4 O -0.2020(3) -0.0691(3) 0.46591(11) 0.0460(6) Uani 1 1 d . . . . .
O5 O 0.4906(8) 0.0584(8) 0.1243(4) 0.0448(15) Uani 0.432(5) 1 d . U P A 1
O5' O 0.4147(6) -0.0375(7) 0.2082(2) 0.0529(12) Uani 0.568(5) 1 d . U P A 2
O6 O 0.3600(9) -0.1320(9) 0.2205(4) 0.0513(16) Uani 0.432(5) 1 d . U P A 1
O6' O 0.1245(6) -0.2655(6) 0.2259(3) 0.0514(12) Uani 0.568(5) 1 d . U P A 2
O7 O 0.0464(9) -0.3153(8) 0.1850(4) 0.0649(18) Uani 0.432(5) 1 d . U P A 1
O7' O 0.0118(7) -0.3166(7) 0.0938(3) 0.0560(13) Uani 0.568(5) 1 d . U P A 2
O8 O 0.0787(9) -0.2555(9) 0.0531(5) 0.069(2) Uani 0.432(5) 1 d . U P A 1
O8' O 0.1479(6) -0.0550(6) 0.0287(2) 0.0482(11) Uani 0.568(5) 1 d . U P A 2
O9 O 0.2601(9) 0.0484(8) 0.0395(3) 0.0549(19) Uani 0.432(5) 1 d . U P A 1
O9' O 0.4500(6) 0.0478(5) 0.0863(3) 0.0417(11) Uani 0.568(5) 1 d . U P A 2
N1 N 0.2028(2) 0.1667(2) 0.20744(11) 0.0256(5) Uani 1 1 d . . . . .
C1 C -0.0508(3) 0.0544(3) 0.28023(15) 0.0317(6) Uani 1 1 d . . . . .
C2 C -0.1067(3) 0.1337(3) 0.31999(15) 0.0342(6) Uani 1 1 d . . . . .
H2 H -0.1100 0.2181 0.3055 0.041 Uiso 1 1 calc R . . . .
C3 C -0.1579(4) 0.0888(3) 0.38119(16) 0.0382(7) Uani 1 1 d . . . . .
H3 H -0.1964 0.1426 0.4074 0.046 Uiso 1 1 calc R . . . .
C4 C -0.1524(3) -0.0358(3) 0.40386(16) 0.0362(7) Uani 1 1 d . . . . .
C5 C -0.0964(4) -0.1156(4) 0.36435(18) 0.0461(8) Uani 1 1 d . . . . .
H5 H -0.0922 -0.1995 0.3791 0.055 Uiso 1 1 calc R . . . .
C6 C -0.0466(4) -0.0708(4) 0.30305(19) 0.0473(9) Uani 1 1 d . . . . .
H6 H -0.0096 -0.1254 0.2765 0.057 Uiso 1 1 calc R . . . .
C7 C -0.1941(4) -0.1944(4) 0.49182(19) 0.0538(9) Uani 1 1 d . . . . .
H7A H -0.2559 -0.2851 0.4622 0.081 Uiso 1 1 calc GR . . . .
H7B H -0.2341 -0.2068 0.5349 0.081 Uiso 1 1 calc GR . . . .
H7C H -0.0869 -0.1754 0.4957 0.081 Uiso 1 1 calc GR . . . .
C9 C 0.3038(3) 0.3185(3) 0.24090(13) 0.0250(5) Uani 1 1 d . . . . .
H9 H 0.2371 0.3551 0.2629 0.030 Uiso 1 1 calc R . . . .
C10 C 0.4188(3) 0.3169(3) 0.29369(12) 0.0274(6) Uani 1 1 d . . . . .
C11 C 0.3768(4) 0.2024(4) 0.33451(17) 0.0526(9) Uani 1 1 d . . . . .
H11 H 0.2769 0.1196 0.3277 0.063 Uiso 1 1 calc R . . . .
C12 C 0.4804(5) 0.2082(5) 0.3854(2) 0.0662(12) Uani 1 1 d . . . . .
H12 H 0.4481 0.1303 0.4127 0.079 Uiso 1 1 calc R . . . .
C13 C 0.6278(4) 0.3251(4) 0.39601(16) 0.0482(8) Uani 1 1 d . . . . .
H13 H 0.6962 0.3282 0.4305 0.058 Uiso 1 1 calc R . . . .
C14 C 0.6746(5) 0.4382(4) 0.3556(2) 0.0601(11) Uani 1 1 d . . . . .
H14 H 0.7763 0.5182 0.3616 0.072 Uiso 1 1 calc R . . . .
C15 C 0.5695(4) 0.4339(3) 0.30518(19) 0.0497(9) Uani 1 1 d . . . . .
C16 C 0.5468(4) 0.5399(4) 0.2078(3) 0.0835(16) Uani 1 1 d . U . . .
C17 C 0.6299(5) 0.6425(6) 0.1629(3) 0.119(2) Uani 1 1 d . U . . .
H17 H 0.7341 0.7144 0.1741 0.142 Uiso 1 1 calc R . . . .
C18 C 0.5582(5) 0.6369(6) 0.1031(3) 0.115(2) Uani 1 1 d . U . . .
H18 H 0.6123 0.7068 0.0736 0.138 Uiso 1 1 calc R . . . .
C19 C 0.4088(5) 0.5306(6) 0.0862(2) 0.0802(15) Uani 1 1 d . U . . .
H19 H 0.3597 0.5276 0.0452 0.096 Uiso 1 1 calc R . . . .
C20 C 0.3277(4) 0.4253(4) 0.12948(16) 0.0427(8) Uani 1 1 d . . . . .
H20 H 0.2257 0.3502 0.1163 0.051 Uiso 1 1 calc R . . . .
C21 C 0.3945(3) 0.4291(3) 0.19170(15) 0.0336(6) Uani 1 1 d . . . . .
C22 C 0.5691(4) 0.0669(5) 0.1896(2) 0.0597(10) Uani 1 1 d . U . . .
H22C H 0.6304 0.1375 0.2280 0.072 Uiso 0.568(5) 1 calc R . P A 2
H22D H 0.6236 0.0109 0.1748 0.072 Uiso 0.568(5) 1 calc R . P A 2
H22A H 0.6817 0.1149 0.1863 0.072 Uiso 0.432(5) 1 calc R . P A 1
H22B H 0.5476 0.1304 0.2220 0.072 Uiso 0.432(5) 1 calc R . P A 1
C23 C 0.5242(10) -0.0660(12) 0.2111(5) 0.059(2) Uani 0.432(5) 1 d . U P A 1
H23A H 0.5835 -0.0545 0.2529 0.070 Uiso 0.432(5) 1 calc R . P A 1
H23B H 0.5434 -0.1314 0.1789 0.070 Uiso 0.432(5) 1 calc R . P A 1
C23' C 0.4001(11) -0.1308(11) 0.2559(5) 0.077(2) Uani 0.568(5) 1 d . U P A 2
H23C H 0.3638 -0.0991 0.2953 0.092 Uiso 0.568(5) 1 calc R . P A 2
H23D H 0.5018 -0.1232 0.2683 0.092 Uiso 0.568(5) 1 calc R . P A 2
C24 C 0.2485(19) -0.2686(19) 0.2534(8) 0.084(4) Uani 0.432(5) 1 d . U P A 1
H24A H 0.2950 -0.3362 0.2517 0.101 Uiso 0.432(5) 1 calc R . P A 1
H24B H 0.2575 -0.2317 0.3001 0.101 Uiso 0.432(5) 1 calc R . P A 1
C24' C 0.2953(12) -0.2794(12) 0.2331(5) 0.062(2) Uani 0.568(5) 1 d . U P A 2
H24C H 0.2906 -0.3486 0.2650 0.074 Uiso 0.568(5) 1 calc R . P A 2
H24D H 0.3203 -0.3108 0.1905 0.074 Uiso 0.568(5) 1 calc R . P A 2
C25 C 0.1264(15) -0.3402(14) 0.2409(6) 0.071(3) Uani 0.432(5) 1 d . U P A 1
H25A H 0.0730 -0.3354 0.2801 0.086 Uiso 0.432(5) 1 calc R . P A 1
H25B H 0.1106 -0.4433 0.2332 0.086 Uiso 0.432(5) 1 calc R . P A 1
C25' C 0.0191(11) -0.4074(10) 0.1967(5) 0.078(2) Uani 0.568(5) 1 d . U P A 2
H25C H -0.0849 -0.4273 0.2084 0.094 Uiso 0.568(5) 1 calc R . P A 2
H25D H 0.0428 -0.4808 0.2161 0.094 Uiso 0.568(5) 1 calc R . P A 2
C26 C -0.0444(19) -0.4257(17) 0.1390(9) 0.096(4) Uani 0.432(5) 1 d . U P A 1
H26A H -0.1475 -0.4801 0.1552 0.115 Uiso 0.432(5) 1 calc R . P A 1
H26B H -0.0018 -0.4961 0.1331 0.115 Uiso 0.432(5) 1 calc R . P A 1
C26' C 0.0138(10) -0.4336(10) 0.1258(5) 0.0603(19) Uani 0.568(5) 1 d . U P A 2
H26C H 0.1047 -0.4449 0.1143 0.072 Uiso 0.568(5) 1 calc R . P A 2
H26D H -0.0794 -0.5277 0.1101 0.072 Uiso 0.568(5) 1 calc R . P A 2
C27 C -0.0623(18) -0.3810(16) 0.0773(8) 0.101(4) Uani 0.432(5) 1 d . U P A 1
H27A H -0.1441 -0.3506 0.0789 0.121 Uiso 0.432(5) 1 calc R . P A 1
H27B H -0.0997 -0.4690 0.0445 0.121 Uiso 0.432(5) 1 calc R . P A 1
C27' C 0.0077(16) -0.3207(13) 0.0300(6) 0.098(3) Uani 0.568(5) 1 d . U P A 2
H27C H -0.0917 -0.4052 0.0119 0.118 Uiso 0.568(5) 1 calc R . P A 2
H27D H 0.0897 -0.3438 0.0157 0.118 Uiso 0.568(5) 1 calc R . P A 2
C28 C 0.0249(5) -0.1917(5) 0.0002(2) 0.0685(11) Uani 1 1 d . U . . .
H28C H 0.0404 -0.2056 -0.0465 0.082 Uiso 0.568(5) 1 calc R . P A 2
H28D H -0.0721 -0.1854 0.0024 0.082 Uiso 0.568(5) 1 calc R . P A 2
H28A H -0.0282 -0.2663 -0.0381 0.082 Uiso 0.432(5) 1 calc R . P A 1
H28B H -0.0441 -0.1530 0.0166 0.082 Uiso 0.432(5) 1 calc R . P A 1
C29 C 0.1754(17) -0.0683(15) -0.0159(5) 0.070(3) Uani 0.432(5) 1 d . U P A 1
H29A H 0.2417 -0.1117 -0.0307 0.084 Uiso 0.432(5) 1 calc R . P A 1
H29B H 0.1553 -0.0212 -0.0526 0.084 Uiso 0.432(5) 1 calc R . P A 1
C29' C 0.2761(9) -0.0005(9) -0.0108(4) 0.0524(16) Uani 0.568(5) 1 d . U P A 2
H29C H 0.2512 0.0361 -0.0503 0.063 Uiso 0.568(5) 1 calc R . P A 2
H29D H 0.3021 -0.0805 -0.0247 0.063 Uiso 0.568(5) 1 calc R . P A 2
C30 C 0.4164(6) 0.1318(5) 0.0335(2) 0.0669(11) Uani 1 1 d . U . . .
H30C H 0.5064 0.1829 0.0081 0.080 Uiso 0.568(5) 1 calc R . P A 2
H30D H 0.3868 0.2054 0.0532 0.080 Uiso 0.568(5) 1 calc R . P A 2
H30A H 0.4331 0.2144 0.0073 0.080 Uiso 0.432(5) 1 calc R . P A 1
H30B H 0.4536 0.0684 0.0097 0.080 Uiso 0.432(5) 1 calc R . P A 1
C31 C 0.5541(8) 0.1473(10) 0.1383(4) 0.0488(15) Uani 0.568(5) 1 d . U P A 2
H31A H 0.5164 0.2166 0.1555 0.059 Uiso 0.568(5) 1 calc R . P A 2
H31B H 0.6560 0.2066 0.1220 0.059 Uiso 0.568(5) 1 calc R . P A 2
C31' C 0.5082(12) 0.1946(10) 0.0980(5) 0.059(2) Uani 0.432(5) 1 d . U P A 1
H31C H 0.6173 0.2633 0.0927 0.071 Uiso 0.432(5) 1 calc R . P A 1
H31D H 0.4651 0.2469 0.1260 0.071 Uiso 0.432(5) 1 calc R . P A 1
C32 C 0.3973(6) 0.6523(8) 0.4096(2) 0.0793(15) Uani 1 1 d . . . . .
H32 H 0.4903 0.6526 0.3989 0.095 Uiso 1 1 calc R . . . .
C33 C 0.3961(5) 0.7846(6) 0.4278(2) 0.0706(13) Uani 1 1 d . . . . .
H33 H 0.4887 0.8757 0.4301 0.085 Uiso 1 1 calc R . . . .
C34 C 0.2594(5) 0.7852(4) 0.44280(18) 0.0538(9) Uani 1 1 d . . . . .
H34 H 0.2589 0.8765 0.4550 0.065 Uiso 1 1 calc R . . . .
C35 C 0.1240(4) 0.6519(4) 0.43992(17) 0.0482(8) Uani 1 1 d . . . . .
H35 H 0.0310 0.6519 0.4504 0.058 Uiso 1 1 calc R . . . .
C36 C 0.1251(5) 0.5190(4) 0.42173(18) 0.0613(11) Uani 1 1 d . . . . .
H36 H 0.0323 0.4281 0.4193 0.074 Uiso 1 1 calc R . . . .
C37 C 0.2615(8) 0.5177(6) 0.40698(19) 0.0761(15) Uani 1 1 d . . . . .
H37 H 0.2622 0.4263 0.3953 0.091 Uiso 1 1 calc R . . . .

loop_
_atom_site_aniso_label
_atom_site_aniso_U_11
_atom_site_aniso_U_22
_atom_site_aniso_U_33
_atom_site_aniso_U_23
_atom_site_aniso_U_13
_atom_site_aniso_U_12
S1 0.0216(3) 0.0245(3) 0.0433(4) 0.0100(3) 0.0026(3) 0.0076(3)
Na1 0.0396(6) 0.0296(6) 0.0351(6) -0.0014(5) -0.0028(5) 0.0163(5)
O1 0.0310(11) 0.0266(10) 0.0490(13) 0.0036(9) -0.0067(9) 0.0029(8)
O2 0.0290(11) 0.0378(11) 0.0601(14) 0.0221(10) 0.0080(10) 0.0181(9)
O3 0.078(2) 0.0433(15) 0.159(3) 0.0494(18) -0.085(2) -0.0252(14)
O4 0.0504(14) 0.0449(13) 0.0478(13) 0.0167(10) 0.0151(11) 0.0239(11)
O5 0.039(3) 0.051(4) 0.044(4) -0.010(3) 0.000(3) 0.022(3)
O5' 0.042(2) 0.071(3) 0.051(3) 0.014(2) 0.0019(19) 0.031(2)
O6 0.064(4) 0.068(4) 0.040(3) -0.001(3) -0.008(3) 0.048(3)
O6' 0.061(3) 0.043(3) 0.065(3) 0.016(2) 0.016(2) 0.034(2)
O7 0.063(4) 0.028(3) 0.099(5) 0.009(3) -0.007(4) 0.017(3)
O7' 0.049(3) 0.045(3) 0.072(3) 0.000(2) -0.004(3) 0.022(2)
O8 0.059(4) 0.060(4) 0.084(5) -0.032(4) -0.049(4) 0.034(3)
O8' 0.053(3) 0.067(3) 0.033(2) 0.000(2) 0.002(2) 0.037(2)
O9 0.086(5) 0.077(5) 0.029(3) -0.002(3) 0.001(3) 0.062(4)
O9' 0.048(2) 0.040(2) 0.039(2) 0.0045(19) 0.004(2) 0.0221(19)
N1 0.0218(11) 0.0188(10) 0.0318(12) 0.0000(8) 0.0020(9) 0.0063(8)
C1 0.0213(13) 0.0251(13) 0.0482(17) 0.0116(11) 0.0058(12) 0.0091(10)
C2 0.0321(15) 0.0255(13) 0.0442(16) 0.0044(11) -0.0026(12) 0.0133(11)
C3 0.0417(17) 0.0328(15) 0.0443(17) 0.0010(12) 0.0026(14) 0.0216(13)
C4 0.0267(14) 0.0312(15) 0.0459(17) 0.0095(12) 0.0055(12) 0.0087(11)
C5 0.0478(19) 0.0348(16) 0.069(2) 0.0278(15) 0.0277(17) 0.0255(15)
C6 0.0509(19) 0.0392(17) 0.069(2) 0.0262(16) 0.0333(17) 0.0306(16)
C7 0.053(2) 0.051(2) 0.058(2) 0.0228(17) 0.0099(17) 0.0226(17)
C9 0.0280(13) 0.0193(12) 0.0279(13) -0.0004(9) 0.0002(10) 0.0118(10)
C10 0.0344(14) 0.0297(13) 0.0219(12) -0.0034(10) -0.0010(11) 0.0193(11)
C11 0.0402(18) 0.064(2) 0.0476(19) 0.0289(17) 0.0024(15) 0.0166(17)
C12 0.062(3) 0.084(3) 0.054(2) 0.040(2) 0.0011(19) 0.030(2)
C13 0.065(2) 0.058(2) 0.0357(17) -0.0055(15) -0.0144(16) 0.0432(19)
C14 0.058(2) 0.0351(18) 0.076(3) -0.0040(17) -0.039(2) 0.0180(16)
C15 0.050(2) 0.0234(14) 0.065(2) 0.0024(14) -0.0288(17) 0.0109(13)
C16 0.042(2) 0.0434(19) 0.133(3) 0.051(2) -0.042(2) -0.0099(15)
C17 0.041(2) 0.084(3) 0.183(4) 0.096(3) -0.036(3) -0.019(2)
C18 0.041(2) 0.119(4) 0.162(4) 0.115(3) -0.001(3) 0.003(2)
C19 0.042(2) 0.109(3) 0.088(3) 0.071(3) 0.014(2) 0.024(2)
C20 0.0307(16) 0.0472(18) 0.0433(17) 0.0181(14) 0.0031(13) 0.0105(14)
C21 0.0263(14) 0.0224(13) 0.0461(17) 0.0096(11) -0.0047(12) 0.0061(11)
C22 0.0337(17) 0.083(3) 0.056(2) -0.0123(19) -0.0074(15) 0.0265(18)
C23 0.055(4) 0.087(6) 0.053(5) -0.011(4) -0.017(4) 0.053(4)
C23' 0.068(4) 0.089(5) 0.071(5) 0.037(4) -0.005(4) 0.032(4)
C24 0.084(6) 0.084(6) 0.082(6) 0.033(5) -0.017(5) 0.035(5)
C24' 0.082(4) 0.068(4) 0.062(5) 0.022(3) -0.002(4) 0.054(3)
C25 0.081(5) 0.052(5) 0.089(6) 0.018(5) 0.003(5) 0.036(4)
C25' 0.085(5) 0.044(4) 0.096(5) 0.016(4) -0.002(4) 0.021(4)
C26 0.087(7) 0.047(5) 0.105(7) -0.009(5) -0.013(6) -0.005(5)
C26' 0.048(4) 0.025(3) 0.104(5) -0.003(3) -0.007(4) 0.016(3)
C27 0.082(6) 0.065(6) 0.102(6) -0.022(5) -0.032(6) -0.002(5)
C27' 0.094(5) 0.076(4) 0.088(5) -0.003(4) -0.029(5) 0.014(4)
C28 0.071(3) 0.082(3) 0.054(2) -0.014(2) -0.022(2) 0.042(2)
C29 0.107(8) 0.095(7) 0.031(5) -0.005(4) -0.004(5) 0.069(6)
C29' 0.060(4) 0.064(4) 0.040(3) 0.010(3) 0.013(3) 0.034(3)
C30 0.075(3) 0.075(3) 0.052(2) 0.0197(19) 0.0192(19) 0.033(2)
C31 0.038(3) 0.047(3) 0.055(3) -0.007(3) 0.006(3) 0.016(3)
C31' 0.060(5) 0.046(4) 0.069(6) -0.003(4) 0.025(4) 0.022(4)
C32 0.081(3) 0.147(5) 0.050(2) 0.018(3) 0.009(2) 0.085(4)
C33 0.043(2) 0.083(3) 0.055(2) 0.006(2) 0.0040(18) 0.005(2)
C34 0.075(3) 0.0417(19) 0.047(2) 0.0113(15) 0.0111(18) 0.0276(18)
C35 0.0442(19) 0.063(2) 0.0411(18) 0.0113(16) 0.0057(15) 0.0273(17)
C36 0.079(3) 0.0392(19) 0.0423(19) 0.0041(15) 0.0088(19) 0.0086(19)
C37 0.153(5) 0.080(3) 0.037(2) 0.013(2) 0.022(3) 0.087(4)

loop_
_atom_type_symbol
_atom_type_description
_atom_type_scat_dispersion_real
_atom_type_scat_dispersion_imag
_atom_type_scat_source
C C 0.0033 0.0016 'International Tables Vol C Tables 4.2.6.8 and 6.1.1.4'
H H 0.0000 0.0000 'International Tables Vol C Tables 4.2.6.8 and 6.1.1.4'
N N 0.0061 0.0033 'International Tables Vol C Tables 4.2.6.8 and 6.1.1.4'
Na Na 0.0362 0.0249 'International Tables Vol C Tables 4.2.6.8 and 6.1.1.4'
O O 0.0106 0.0060 'International Tables Vol C Tables 4.2.6.8 and 6.1.1.4'
S S 0.1246 0.1234 'International Tables Vol C Tables 4.2.6.8 and 6.1.1.4'

loop_
_geom_angle_atom_site_label_1
_geom_angle_atom_site_label_2
_geom_angle_atom_site_label_3
_geom_angle
O1 S1 Na1 54.19(9)
O1 S1 N1 106.22(12)
O1 S1 C1 104.84(13)
O2 S1 Na1 143.35(10)
O2 S1 O1 116.29(14)
O2 S1 N1 115.50(12)
O2 S1 C1 104.55(13)
N1 S1 Na1 52.61(8)
N1 S1 C1 108.74(13)
C1 S1 Na1 112.10(10)
O1 Na1 O5 148.80(17)
O1 Na1 O6 136.56(18)
O1 Na1 O6' 96.60(13)
O1 Na1 O9' 139.82(12)
O5' Na1 O1 143.13(14)
O5' Na1 O6' 67.8(2)
O5' Na1 O7' 115.6(2)
O5' Na1 O8' 130.55(16)
O5' Na1 O9' 65.18(17)
O5' Na1 N1 94.34(16)
O6 Na1 O5 64.8(2)
O6' Na1 O9' 123.57(16)
O7 Na1 O1 87.78(18)
O7 Na1 O5 123.3(2)
O7 Na1 O6 66.4(3)
O7' Na1 O1 84.58(14)
O7' Na1 O6' 66.4(2)
O7' Na1 O9' 109.26(18)
O8 Na1 O1 93.65(18)
O8 Na1 O5 100.4(3)
O8 Na1 O6 107.1(2)
O8 Na1 O7 68.6(3)
O8 Na1 O9 68.4(3)
O8 Na1 N1 147.00(17)
O8' Na1 O1 84.42(12)
O8' Na1 O6' 135.55(19)
O8' Na1 O7' 69.47(19)
O8' Na1 O9' 67.09(16)
O8' Na1 N1 108.89(13)
O9 Na1 O1 95.78(16)
O9 Na1 O5 64.6(2)
O9 Na1 O6 127.1(2)
O9 Na1 O7 137.0(3)
N1 Na1 O1 58.12(7)
N1 Na1 O5 98.04(16)
N1 Na1 O6 105.47(16)
N1 Na1 O6' 109.05(13)
N1 Na1 O7 121.5(2)
N1 Na1 O7' 142.23(14)
N1 Na1 O9 95.71(15)
N1 Na1 O9' 103.83(12)
S1 O1 Na1 97.66(10)
C15 O3 C16 118.0(3)
C4 O4 C7 117.8(3)
C22 O5 Na1 103.3(4)
C31' O5 Na1 99.1(5)
C31' O5 C22 120.5(7)
C22 O5' Na1 118.4(3)
C23' O5' Na1 121.0(5)
C23' O5' C22 120.2(5)
C23 O6 Na1 117.0(6)
C23 O6 C24 133.7(9)
C24 O6 Na1 107.4(7)
C24' O6' Na1 101.5(4)
C25' O6' Na1 113.4(6)
C25' O6' C24' 102.0(6)
C25 O7 Na1 113.4(7)
C26 O7 Na1 116.3(9)
C26 O7 C25 122.1(11)
C26' O7' Na1 114.5(5)
C27' O7' Na1 110.8(7)
C27' O7' C26' 121.1(8)
C27 O8 Na1 105.7(9)
C28 O8 Na1 107.1(4)
C28 O8 C27 108.3(8)
C28 O8' Na1 111.3(3)
C28 O8' C29' 112.2(6)
C29' O8' Na1 119.1(5)
C29 O9 Na1 110.6(7)
C30 O9 Na1 114.4(4)
C30 O9 C29 114.3(7)
C30 O9' Na1 102.7(3)
C31 O9' Na1 99.1(4)
C31 O9' C30 111.8(5)
S1 N1 Na1 97.18(10)
C9 N1 S1 117.47(18)
C9 N1 Na1 145.31(17)
C2 C1 S1 122.4(2)
C2 C1 C6 118.7(3)
C6 C1 S1 118.9(2)
C1 C2 H2 119.8
C1 C2 C3 120.5(3)
C3 C2 H2 119.8
C2 C3 H3 119.7
C2 C3 C4 120.5(3)
C4 C3 H3 119.7
O4 C4 C3 116.2(3)
O4 C4 C5 124.5(3)
C5 C4 C3 119.4(3)
C4 C5 H5 120.1
C6 C5 C4 119.8(3)
C6 C5 H5 120.1
C1 C6 H6 119.4
C5 C6 C1 121.2(3)
C5 C6 H6 119.4
O4 C7 H7A 109.5
O4 C7 H7B 109.5
O4 C7 H7C 109.5
H7A C7 H7B 109.5
H7A C7 H7C 109.5
H7B C7 H7C 109.5
N1 C9 H9 108.2
N1 C9 C10 111.4(2)
N1 C9 C21 111.6(2)
C10 C9 H9 108.2
C10 C9 C21 109.2(2)
C21 C9 H9 108.2
C11 C10 C9 122.3(3)
C15 C10 C9 121.3(2)
C15 C10 C11 116.4(3)
C10 C11 H11 119.3
C10 C11 C12 121.4(3)
C12 C11 H11 119.3
C11 C12 H12 119.4
C13 C12 C11 121.2(3)
C13 C12 H12 119.4
C12 C13 H13 120.5
C12 C13 C14 119.1(3)
C14 C13 H13 120.5
C13 C14 H14 120.1
C13 C14 C15 119.8(3)
C15 C14 H14 120.1
O3 C15 C10 122.3(3)
O3 C15 C14 115.5(3)
C10 C15 C14 122.2(3)
O3 C16 C17 116.6(3)
C21 C16 O3 122.0(3)
C21 C16 C17 121.4(4)
C16 C17 H17 120.1
C18 C17 C16 119.8(4)
C18 C17 H17 120.1
C17 C18 H18 120.0
C19 C18 C17 120.1(4)
C19 C18 H18 120.0
C18 C19 H19 119.8
C18 C19 C20 120.4(4)
C20 C19 H19 119.8
C19 C20 H20 119.2
C21 C20 C19 121.6(3)
C21 C20 H20 119.2
C16 C21 C9 121.3(3)
C16 C21 C20 116.7(3)
C20 C21 C9 122.0(2)
O5 C22 H22A 108.9
O5 C22 H22B 108.9
O5' C22 H22C 109.7
O5' C22 H22D 109.7
H22C C22 H22D 108.2
H22A C22 H22B 107.7
C23 C22 O5 113.3(5)
C23 C22 H22A 108.9
C23 C22 H22B 108.9
C31 C22 O5' 109.8(4)
C31 C22 H22C 109.7
C31 C22 H22D 109.7
O6 C23 H23A 109.9
O6 C23 H23B 109.9
C22 C23 O6 108.9(7)
C22 C23 H23A 109.9
C22 C23 H23B 109.9
H23A C23 H23B 108.3
O5' C23' H23C 109.5
O5' C23' H23D 109.5
O5' C23' C24' 110.7(9)
H23C C23' H23D 108.1
C24' C23' H23C 109.5
C24' C23' H23D 109.5
O6 C24 H24A 105.2
O6 C24 H24B 105.2
H24A C24 H24B 105.9
C25 C24 O6 128.5(15)
C25 C24 H24A 105.2
C25 C24 H24B 105.2
O6' C24' H24C 111.8
O6' C24' H24D 111.8
C23' C24' O6' 99.9(7)
C23' C24' H24C 111.8
C23' C24' H24D 111.8
H24C C24' H24D 109.5
O7 C25 H25A 107.2
O7 C25 H25B 107.2
C24 C25 O7 120.4(14)
C24 C25 H25A 107.2
C24 C25 H25B 107.2
H25A C25 H25B 106.8
O6' C25' H25C 108.1
O6' C25' H25D 108.1
O6' C25' C26' 116.7(8)
H25C C25' H25D 107.3
C26' C25' H25C 108.1
C26' C25' H25D 108.1
O7 C26 H26A 108.4
O7 C26 H26B 108.4
O7 C26 C27 115.5(13)
H26A C26 H26B 107.5
C27 C26 H26A 108.4
C27 C26 H26B 108.4
O7' C26' C25' 112.6(7)
O7' C26' H26C 109.1
O7' C26' H26D 109.1
C25' C26' H26C 109.1
C25' C26' H26D 109.1
H26C C26' H26D 107.8
O8 C27 H27A 107.9
O8 C27 H27B 107.9
C26 C27 O8 117.5(13)
C26 C27 H27A 107.9
C26 C27 H27B 107.9
H27A C27 H27B 107.2
O7' C27' H27C 107.5
O7' C27' H27D 107.5
O7' C27' C28 119.1(10)
H27C C27' H27D 107.0
C28 C27' H27C 107.5
C28 C27' H27D 107.5
O8 C28 H28A 111.5
O8 C28 H28B 111.5
O8' C28 C27' 115.1(6)
O8' C28 H28C 108.5
O8' C28 H28D 108.5
C27' C28 H28C 108.5
C27' C28 H28D 108.5
H28C C28 H28D 107.5
H28A C28 H28B 109.4
C29 C28 O8 101.2(6)
C29 C28 H28A 111.5
C29 C28 H28B 111.5
O9 C29 C28 114.2(9)
O9 C29 H29A 108.7
O9 C29 H29B 108.7
C28 C29 H29A 108.7
C28 C29 H29B 108.7
H29A C29 H29B 107.6
O8' C29' H29C 110.4
O8' C29' H29D 110.4
O8' C29' C30 106.4(6)
H29C C29' H29D 108.6
C30 C29' H29C 110.4
C30 C29' H29D 110.4
O9 C30 H30A 109.0
O9 C30 H30B 109.0
O9 C30 C31' 112.7(5)
O9' C30 C29' 101.9(4)
O9' C30 H30C 111.4
O9' C30 H30D 111.4
C29' C30 H30C 111.4
C29' C30 H30D 111.4
H30C C30 H30D 109.2
H30A C30 H30B 107.8
C31' C30 H30A 109.0
C31' C30 H30B 109.0
Na1 C31 H31A 75.7
Na1 C31 H31B 163.4
O9' C31 Na1 54.9(3)
O9' C31 C22 110.5(6)
O9' C31 H31A 109.6
O9' C31 H31B 109.6
C22 C31 Na1 83.4(4)
C22 C31 H31A 109.6
C22 C31 H31B 109.6
H31A C31 H31B 108.1
O5 C31' C30 101.0(7)
O5 C31' H31C 111.6
O5 C31' H31D 111.6
C30 C31' H31C 111.6
C30 C31' H31D 111.6
H31C C31' H31D 109.4
C33 C32 H32 120.0
C33 C32 C37 120.0(4)
C37 C32 H32 120.0
C32 C33 H33 119.8
C32 C33 C34 120.3(4)
C34 C33 H33 119.8
C33 C34 H34 120.0
C35 C34 C33 119.9(4)
C35 C34 H34 120.0
C34 C35 H35 120.1
C36 C35 C34 119.8(4)
C36 C35 H35 120.1
C35 C36 H36 119.8
C35 C36 C37 120.5(4)
C37 C36 H36 119.8
C32 C37 H37 120.3
C36 C37 C32 119.4(4)
C36 C37 H37 120.3

loop_
_geom_bond_atom_site_label_1
_geom_bond_atom_site_label_2
_geom_bond_distance
S1 Na1 3.0621(14)
S1 O1 1.458(2)
S1 O2 1.452(2)
S1 N1 1.553(2)
S1 C1 1.788(3)
Na1 O1 2.506(3)
Na1 O5 2.604(6)
Na1 O5' 2.320(5)
Na1 O6 2.516(7)
Na1 O6' 2.562(5)
Na1 O7 2.490(7)
Na1 O7' 2.473(6)
Na1 O8 2.435(7)
Na1 O8' 2.424(5)
Na1 O9 2.473(6)
Na1 O9' 2.585(4)
Na1 N1 2.452(2)
O3 C15 1.372(4)
O3 C16 1.378(5)
O4 C4 1.369(4)
O4 C7 1.429(4)
O5 C22 1.472(9)
O5 C31' 1.441(13)
O5' C22 1.452(6)
O5' C23' 1.361(9)
O6 C23 1.433(12)
O6 C24 1.517(17)
O6' C24' 1.719(10)
O6' C25' 1.370(10)
O7 C25 1.446(15)
O7 C26 1.315(16)
O7' C26' 1.390(11)
O7' C27' 1.283(13)
O8 C27 1.493(18)
O8 C28 1.481(9)
O8' C28 1.388(7)
O8' C29' 1.408(8)
O9 C29 1.457(13)
O9 C30 1.359(9)
O9' C30 1.523(6)
O9' C31 1.389(9)
N1 C9 1.459(3)
C1 C2 1.377(4)
C1 C6 1.387(4)
C2 H2 0.9300
C2 C3 1.379(4)
C3 H3 0.9300
C3 C4 1.385(4)
C4 C5 1.380(4)
C5 H5 0.9300
C5 C6 1.377(4)
C6 H6 0.9300
C7 H7A 0.9600
C7 H7B 0.9600
C7 H7C 0.9600
C9 H9 0.9800
C9 C10 1.516(4)
C9 C21 1.523(4)
C10 C11 1.379(4)
C10 C15 1.375(4)
C11 H11 0.9300
C11 C12 1.385(5)
C12 H12 0.9300
C12 C13 1.353(5)
C13 H13 0.9300
C13 C14 1.361(5)
C14 H14 0.9300
C14 C15 1.393(4)
C16 C17 1.399(6)
C16 C21 1.374(4)
C17 H17 0.9300
C17 C18 1.353(7)
C18 H18 0.9300
C18 C19 1.344(6)
C19 H19 0.9300
C19 C20 1.386(4)
C20 H20 0.9300
C20 C21 1.380(4)
C22 H22C 0.9700
C22 H22D 0.9700
C22 H22A 0.9700
C22 H22B 0.9700
C22 C23 1.310(11)
C22 C31 1.404(9)
C23 H23A 0.9700
C23 H23B 0.9700
C23' H23C 0.9700
C23' H23D 0.9700
C23' C24' 1.381(14)
C24 H24A 0.9700
C24 H24B 0.9700
C24 C25 1.062(17)
C24' H24C 0.9700
C24' H24D 0.9700
C25 H25A 0.9700
C25 H25B 0.9700
C25' H25C 0.9700
C25' H25D 0.9700
C25' C26' 1.430(14)
C26 H26A 0.9700
C26 H26B 0.9700
C26 C27 1.39(2)
C26' H26C 0.9700
C26' H26D 0.9700
C27 H27A 0.9700
C27 H27B 0.9700
C27' H27C 0.9700
C27' H27D 0.9700
C27' C28 1.411(12)
C28 H28C 0.9700
C28 H28D 0.9700
C28 H28A 0.9700
C28 H28B 0.9700
C28 C29 1.473(15)
C29 H29A 0.9700
C29 H29B 0.9700
C29' H29C 0.9700
C29' H29D 0.9700
C29' C30 1.563(9)
C30 H30C 0.9700
C30 H30D 0.9700
C30 H30A 0.9700
C30 H30B 0.9700
C30 C31' 1.464(11)
C31 H31A 0.9700
C31 H31B 0.9700
C31' H31C 0.9700
C31' H31D 0.9700
C32 H32 0.9300
C32 C33 1.352(7)
C32 C37 1.370(7)
C33 H33 0.9300
C33 C34 1.367(6)
C34 H34 0.9300
C34 C35 1.361(5)
C35 H35 0.9300
C35 C36 1.357(5)
C36 H36 0.9300
C36 C37 1.367(7)
C37 H37 0.9300

loop_
_geom_torsion_atom_site_label_1
_geom_torsion_atom_site_label_2
_geom_torsion_atom_site_label_3
_geom_torsion_atom_site_label_4
_geom_torsion
S1 N1 C9 C10 129.9(2)
S1 N1 C9 C21 -107.7(2)
S1 C1 C2 C3 -177.9(2)
S1 C1 C6 C5 177.5(3)
Na1 S1 N1 C9 178.2(2)
Na1 S1 C1 C2 167.9(2)
Na1 S1 C1 C6 -9.8(3)
Na1 O5 C22 C23 61.6(6)
Na1 O5 C31' C30 -70.4(5)
Na1 O5' C22 C31 4.6(6)
Na1 O5' C23' C24' 45.1(10)
Na1 O6 C23 C22 29.2(8)
Na1 O6 C24 C25 14(2)
Na1 O6' C24' C23' 56.8(7)
Na1 O6' C25' C26' 25.0(10)
Na1 O7 C25 C24 -17(2)
Na1 O7 C26 C27 -8.7(19)
Na1 O7' C26' C25' 42.8(8)
Na1 O7' C27' C28 -34.1(13)
Na1 O8 C27 C26 -46.5(16)
Na1 O8 C28 C29 64.4(6)
Na1 O8' C28 C27' -31.3(8)
Na1 O8' C29' C30 -35.5(6)
Na1 O9 C29 C28 28.1(9)
Na1 O9 C30 C31' -24.6(7)
Na1 O9' C30 C29' -64.2(4)
Na1 O9' C31 C22 65.6(5)
Na1 N1 C9 C10 -53.2(4)
Na1 N1 C9 C21 69.1(4)
O1 S1 N1 Na1 -8.43(13)
O1 S1 N1 C9 169.79(18)
O1 S1 C1 C2 -135.2(2)
O1 S1 C1 C6 47.1(3)
O2 S1 O1 Na1 138.33(11)
O2 S1 N1 Na1 -138.96(12)
O2 S1 N1 C9 39.3(2)
O2 S1 C1 C2 -12.3(3)
O2 S1 C1 C6 169.9(3)
O3 C16 C17 C18 -178.0(6)
O3 C16 C21 C9 1.0(7)
O3 C16 C21 C20 179.7(4)
O4 C4 C5 C6 -178.8(3)
O5 C22 C23 O6 -62.7(8)
O5' C22 C31 Na1 -3.0(4)
O5' C22 C31 O9' -51.6(6)
O5' C23' C24' O6' -66.8(9)
O6 C24 C25 O7 2(3)
O6' C25' C26' O7' -45.9(11)
O7 C26 C27 O8 39(2)
O7' C27' C28 O8' 46.9(14)
O8 C28 C29 O9 -62.0(9)
O8' C29' C30 O9' 67.4(6)
O9 C30 C31' O5 68.1(7)
N1 S1 O1 Na1 8.25(13)
N1 S1 C1 C2 111.6(2)
N1 S1 C1 C6 -66.2(3)
N1 C9 C10 C11 -39.4(4)
N1 C9 C10 C15 143.4(3)
N1 C9 C21 C16 -142.7(4)
N1 C9 C21 C20 38.6(4)
C1 S1 O1 Na1 -106.78(11)
C1 S1 N1 Na1 103.93(12)
C1 S1 N1 C9 -77.9(2)
C1 C2 C3 C4 0.6(5)
C2 C1 C6 C5 -0.3(5)
C2 C3 C4 O4 178.4(3)
C2 C3 C4 C5 -0.5(5)
C3 C4 C5 C6 0.0(5)
C4 C5 C6 C1 0.4(6)
C6 C1 C2 C3 -0.2(4)
C7 O4 C4 C3 -178.3(3)
C7 O4 C4 C5 0.6(5)
C9 C10 C11 C12 -175.6(3)
C9 C10 C15 O3 -2.0(6)
C9 C10 C15 C14 176.8(3)
C10 C9 C21 C16 -19.1(4)
C10 C9 C21 C20 162.2(3)
C10 C11 C12 C13 -1.3(7)
C11 C10 C15 O3 -179.4(4)
C11 C10 C15 C14 -0.6(5)
C11 C12 C13 C14 -0.4(7)
C12 C13 C14 C15 1.5(6)
C13 C14 C15 O3 177.8(4)
C13 C14 C15 C10 -1.0(6)
C15 O3 C16 C17 -160.5(5)
C15 O3 C16 C21 19.1(8)
C15 C10 C11 C12 1.8(5)
C16 O3 C15 C10 -18.6(7)
C16 O3 C15 C14 162.5(5)
C16 C17 C18 C19 -1.7(11)
C17 C16 C21 C9 -179.4(5)
C17 C16 C21 C20 -0.6(7)
C17 C18 C19 C20 -0.5(10)
C18 C19 C20 C21 2.3(8)
C19 C20 C21 C9 177.1(4)
C19 C20 C21 C16 -1.7(6)
C21 C9 C10 C11 -163.1(3)
C21 C9 C10 C15 19.6(4)
C21 C16 C17 C18 2.3(10)
C22 O5 C31' C30 178.3(5)
C22 O5' C23' C24' -128.3(7)
C23 O6 C24 C25 -149.1(18)
C23' O5' C22 C31 178.2(7)
C24 O6 C23 C22 -169.1(11)
C24' O6' C25' C26' -83.4(9)
C25 O7 C26 C27 -155.3(14)
C25' O6' C24' C23' 174.0(8)
C26 O7 C25 C24 130(2)
C26' O7' C27' C28 -172.4(8)
C27 O8 C28 C29 178.0(9)
C27' O7' C26' C25' 179.7(11)
C28 O8 C27 C26 -161.0(13)
C28 O8' C29' C30 -168.0(4)
C29 O9 C30 C31' -153.5(7)
C29' O8' C28 C27' 105.0(8)
C30 O9 C29 C28 158.9(7)
C30 O9' C31 Na1 107.7(4)
C30 O9' C31 C22 173.3(4)
C31 O9' C30 C29' -169.5(5)
C31' O5 C22 C23 170.7(7)
C32 C33 C34 C35 0.5(6)
C33 C32 C37 C36 1.1(6)
C33 C34 C35 C36 -0.4(6)
C34 C35 C36 C37 0.7(6)
C35 C36 C37 C32 -1.1(6)
C37 C32 C33 C34 -0.8(7)
